data_7228981
loop_
_publ_author_name
'Tang, Yun-Zhi'
'Liu, Yi'
'Gao, Ji-Xing'
'Wang, Chang-Feng'
'Wang, Bin'
'Tan, Yu-Hui'
'Wen, He-Rui'

_publ_section_title
;
 Reversible structural phase transition, ferroelectric and switchable
 dielectric properties of an adduct molecule of hexamethylenetetramine
 ferrocene carboxylic acid
;
_journal_issue 66
_journal_name_full 'RSC Adv.'
_journal_page_first 41369
_journal_paper_doi 10.1039/C7RA06429B
_journal_volume 7
_journal_year 2017
_chemical_formula_sum 'C17 H22 Fe N4 O2'
_chemical_formula_weight 370.24
_chemical_name_systematic
; 
 ? 
;
_space_group_IT_number 61
_symmetry_cell_setting orthorhombic
_symmetry_space_group_name_Hall '-P 2ac 2ab'
_symmetry_space_group_name_H-M 'P b c a'
_atom_sites_solution_hydrogens geom
_atom_sites_solution_primary direct
_atom_sites_solution_secondary difmap
_audit_creation_method SHELXL-97
_audit_update_record
;
2017-05-07 deposited with the CCDC.
2017-08-09 downloaded from the CCDC.
;
_cell_angle_alpha 90.00
_cell_angle_beta 90.00
_cell_angle_gamma 90.00
_cell_formula_units_Z 8
_cell_length_a 19.883(2)
_cell_length_b 7.1179(7)
_cell_length_c 23.095(2)
_cell_measurement_reflns_used 4242
_cell_measurement_temperature 300(2)
_cell_measurement_theta_max 46.948
_cell_measurement_theta_min 6.324
_cell_volume 3268.5(5)
_computing_cell_refinement 'Bruker SMART'
_computing_data_collection 'Bruker SMART'
_computing_data_reduction 'Bruker SAINT'
_computing_molecular_graphics 'Bruker SHELXTL'
_computing_publication_material 'Bruker SHELXTL'
_computing_structure_refinement 'SHELXL-97 (Sheldrick, 1997)'
_computing_structure_solution 'SHELXS-97 (Sheldrick, 1990)'
_diffrn_ambient_temperature 300(2)
_diffrn_measured_fraction_theta_full 0.995
_diffrn_measured_fraction_theta_max 0.995
_diffrn_measurement_device_type 'CCD area detector'
_diffrn_radiation_monochromator graphite
_diffrn_radiation_source 'fine-focus sealed tube'
_diffrn_radiation_type MoK\a
_diffrn_radiation_wavelength 0.71073
_diffrn_reflns_av_R_equivalents 0.1384
_diffrn_reflns_av_sigmaI/netI 0.1203
_diffrn_reflns_limit_h_max 26
_diffrn_reflns_limit_h_min -21
_diffrn_reflns_limit_k_max 9
_diffrn_reflns_limit_k_min -9
_diffrn_reflns_limit_l_max 30
_diffrn_reflns_limit_l_min -30
_diffrn_reflns_number 27581
_diffrn_reflns_theta_full 28.39
_diffrn_reflns_theta_max 28.39
_diffrn_reflns_theta_min 3.17
_exptl_absorpt_coefficient_mu 0.941
_exptl_absorpt_correction_T_max 0.9824
_exptl_absorpt_correction_T_min 0.9732
_exptl_absorpt_correction_type multi-scan
_exptl_absorpt_process_details '(North et al., 1968)'
_exptl_crystal_colour yellow
_exptl_crystal_density_diffrn 1.505
_exptl_crystal_density_method 'not measured'
_exptl_crystal_description block
_exptl_crystal_F_000 1552
_exptl_crystal_size_max 0.03
_exptl_crystal_size_mid 0.03
_exptl_crystal_size_min 0.02
_refine_diff_density_max 0.645
_refine_diff_density_min -0.335
_refine_diff_density_rms 0.103
_refine_ls_extinction_method none
_refine_ls_goodness_of_fit_ref 1.025
_refine_ls_hydrogen_treatment mixed
_refine_ls_matrix_type full
_refine_ls_number_parameters 218
_refine_ls_number_reflns 4090
_refine_ls_number_restraints 0
_refine_ls_restrained_S_all 1.025
_refine_ls_R_factor_all 0.2015
_refine_ls_R_factor_gt 0.0796
_refine_ls_shift/su_max 0.001
_refine_ls_shift/su_mean 0.000
_refine_ls_structure_factor_coef Fsqd
_refine_ls_weighting_details 'calc w=1/[\s^2^(Fo^2^)+(0.0524P)^2^+3.9957P] where P=(Fo^2^+2Fc^2^)/3'
_refine_ls_weighting_scheme calc
_refine_ls_wR_factor_gt 0.1290
_refine_ls_wR_factor_ref 0.1648
_reflns_number_gt 1890
_reflns_number_total 4090
_reflns_threshold_expression >2sigma(I)
_cod_data_source_file c7ra06429b2.cif
_cod_data_source_block a
_cod_depositor_comments
;
The following automatic conversions were performed:

'_symmetry_cell_setting' value 'Orthorhombic' changed to
'orthorhombic' according to
/home/data/users/saulius/crontab/automatic-downloads/rss-feeds/RSC/lib/dictionaries/cif_core.dic
dictionary named 'cif_core.dic' version 2.4.2 from 2011-04-26.

Automatic conversion script
Id: cif_fix_values 4973 2017-02-22 13:04:09Z antanas 
;
_cod_original_sg_symbol_H-M Pbca
_cod_database_code 7228981

loop_
_symmetry_equiv_pos_as_xyz
'x, y, z'
'-x+1/2, -y, z+1/2'
'x+1/2, -y+1/2, -z'
'-x, y+1/2, -z+1/2'
'-x, -y, -z'
'x-1/2, y, -z-1/2'
'-x-1/2, y-1/2, z'
'x, -y-1/2, z-1/2'

loop_
_atom_site_label
_atom_site_type_symbol
_atom_site_fract_x
_atom_site_fract_y
_atom_site_fract_z
_atom_site_U_iso_or_equiv
_atom_site_adp_type
_atom_site_occupancy
_atom_site_symmetry_multiplicity
_atom_site_calc_flag
_atom_site_refinement_flags
Fe1 Fe 0.87037(3) 0.33244(9) 0.49255(2) 0.0353(2) Uani 1 1 d .
O1 O 0.9415(2) 0.0270(7) 0.6108(2) 0.0978(17) Uani 1 1 d .
O2 O 0.8323(2) 0.0393(7) 0.62615(19) 0.0838(14) Uani 1 1 d .
H2A H 0.8397 -0.0369 0.6520 0.126 Uiso 1 1 calc R
C1 C 0.9351(3) 0.3964(8) 0.5577(2) 0.0508(15) Uani 1 1 d .
H1 H 0.9825 0.3593 0.5599 0.061 Uiso 1 1 calc R
C2 C 0.9104(4) 0.5626(8) 0.5334(2) 0.0640(17) Uani 1 1 d .
H2 H 0.9374 0.6613 0.5151 0.077 Uiso 1 1 calc R
C3 C 0.8396(3) 0.5628(8) 0.5395(2) 0.0599(16) Uani 1 1 d .
H3 H 0.8089 0.6613 0.5260 0.072 Uiso 1 1 calc R
C4 C 0.8209(3) 0.3943(8) 0.56734(19) 0.0422(13) Uani 1 1 d .
H4 H 0.7750 0.3560 0.5773 0.051 Uiso 1 1 calc R
C5 C 0.8800(2) 0.2921(6) 0.57910(17) 0.0326(11) Uani 1 1 d .
C6 C 0.8064(3) 0.2206(12) 0.4342(3) 0.0663(19) Uani 1 1 d .
H6 H 0.7572 0.2196 0.4373 0.080 Uiso 1 1 calc R
C7 C 0.8432(5) 0.3534(9) 0.4080(2) 0.074(2) Uani 1 1 d .
H7 H 0.8255 0.4664 0.3891 0.089 Uiso 1 1 calc R
C8 C 0.9089(5) 0.3050(17) 0.4119(3) 0.100(3) Uani 1 1 d .
H8 H 0.9469 0.3762 0.3960 0.120 Uiso 1 1 calc R
C9 C 0.8480(6) 0.0884(10) 0.4551(3) 0.095(3) Uani 1 1 d .
H9 H 0.8346 -0.0272 0.4750 0.114 Uiso 1 1 calc R
C10 C 0.9132(5) 0.1399(18) 0.4407(4) 0.123(5) Uani 1 1 d .
H10 H 0.9542 0.0682 0.4487 0.147 Uiso 1 1 calc R
C11 C 0.8882(3) 0.1046(8) 0.6070(2) 0.0556(15) Uani 1 1 d .
N1 N 0.8659(2) 0.7769(6) 0.70383(16) 0.0489(11) Uani 1 1 d .
N2 N 0.8155(2) 0.5262(7) 0.7588(2) 0.0571(13) Uani 1 1 d .
N3 N 0.9371(2) 0.5427(7) 0.74970(19) 0.0550(13) Uani 1 1 d .
N4 N 0.8781(2) 0.7728(6) 0.80787(16) 0.0492(11) Uani 1 1 d .
C12 C 0.8095(3) 0.6468(8) 0.7093(2) 0.0612(17) Uani 1 1 d .
H12A H 0.7681 0.7182 0.7123 0.073 Uiso 1 1 calc R
H12B H 0.8068 0.5704 0.6746 0.073 Uiso 1 1 calc R
C13 C 0.8711(3) 0.8882(7) 0.7573(2) 0.0588(15) Uani 1 1 d .
H13A H 0.9096 0.9713 0.7545 0.071 Uiso 1 1 calc R
H13B H 0.8311 0.9654 0.7613 0.071 Uiso 1 1 calc R
C14 C 0.9277(3) 0.6661(8) 0.6991(2) 0.0628(17) Uani 1 1 d .
H14A H 0.9659 0.7502 0.6958 0.075 Uiso 1 1 calc R
H14B H 0.9258 0.5902 0.6643 0.075 Uiso 1 1 calc R
C15 C 0.9384(3) 0.6604(8) 0.8013(2) 0.0598(16) Uani 1 1 d .
H15A H 0.9436 0.5810 0.8351 0.072 Uiso 1 1 calc R
H15B H 0.9771 0.7431 0.7994 0.072 Uiso 1 1 calc R
C16 C 0.8207(3) 0.6454(9) 0.8101(2) 0.0646(18) Uani 1 1 d .
H16A H 0.7798 0.7185 0.8140 0.077 Uiso 1 1 calc R
H16B H 0.8247 0.5663 0.8442 0.077 Uiso 1 1 calc R
C17 C 0.8779(3) 0.4218(7) 0.7536(2) 0.0642(16) Uani 1 1 d .
H17A H 0.8758 0.3431 0.7194 0.077 Uiso 1 1 calc R
H17B H 0.8826 0.3400 0.7870 0.077 Uiso 1 1 calc R

loop_
_atom_site_aniso_label
_atom_site_aniso_U_11
_atom_site_aniso_U_22
_atom_site_aniso_U_33
_atom_site_aniso_U_23
_atom_site_aniso_U_13
_atom_site_aniso_U_12
Fe1 0.0461(4) 0.0359(4) 0.0239(3) -0.0052(3) 0.0007(3) -0.0001(4)
O1 0.090(3) 0.092(4) 0.111(4) 0.026(3) -0.024(3) 0.032(3)
O2 0.099(3) 0.085(4) 0.067(3) 0.039(3) -0.001(2) -0.012(3)
C1 0.046(4) 0.063(4) 0.044(3) -0.017(3) -0.002(3) -0.008(3)
C2 0.097(5) 0.052(4) 0.043(3) -0.015(3) 0.008(3) -0.031(4)
C3 0.103(5) 0.035(4) 0.042(3) -0.012(3) -0.008(3) 0.024(3)
C4 0.041(3) 0.052(4) 0.033(3) -0.017(2) 0.002(2) 0.001(3)
C5 0.039(3) 0.037(3) 0.021(2) -0.0047(18) -0.005(2) -0.003(3)
C6 0.049(4) 0.100(6) 0.049(4) -0.036(4) 0.001(3) -0.007(4)
C7 0.141(7) 0.054(4) 0.028(3) -0.001(3) -0.015(4) 0.002(5)
C8 0.069(6) 0.174(10) 0.056(5) -0.062(6) 0.026(4) -0.056(6)
C9 0.212(10) 0.034(3) 0.040(4) -0.008(3) -0.015(5) -0.010(5)
C10 0.114(8) 0.170(11) 0.083(7) -0.094(7) -0.055(6) 0.103(8)
C11 0.082(5) 0.057(4) 0.028(3) -0.004(3) -0.008(3) -0.011(4)
N1 0.072(3) 0.039(2) 0.035(2) 0.0028(18) -0.001(2) 0.001(3)
N2 0.061(3) 0.046(3) 0.065(3) 0.005(3) -0.004(2) -0.015(3)
N3 0.052(3) 0.047(3) 0.066(4) -0.002(2) 0.003(2) 0.014(3)
N4 0.072(3) 0.039(2) 0.037(2) -0.0086(19) -0.005(2) 0.004(3)
C12 0.067(4) 0.057(4) 0.059(4) -0.010(3) -0.018(3) -0.001(3)
C13 0.078(4) 0.029(3) 0.069(4) -0.004(3) -0.005(3) 0.007(3)
C14 0.073(4) 0.066(4) 0.050(3) -0.010(3) 0.026(3) -0.012(4)
C15 0.065(4) 0.059(4) 0.054(4) 0.002(3) -0.021(3) 0.001(3)
C16 0.070(4) 0.076(5) 0.048(3) 0.006(3) 0.019(3) 0.010(4)
C17 0.098(5) 0.025(2) 0.070(4) 0.001(3) -0.004(3) 0.003(4)

loop_
_atom_type_symbol
_atom_type_description
_atom_type_scat_dispersion_real
_atom_type_scat_dispersion_imag
_atom_type_scat_source
C C 0.0033 0.0016 'International Tables Vol C Tables 4.2.6.8 and 6.1.1.4'
H H 0.0000 0.0000 'International Tables Vol C Tables 4.2.6.8 and 6.1.1.4'
Fe Fe 0.3463 0.8444 'International Tables Vol C Tables 4.2.6.8 and 6.1.1.4'
N N 0.0061 0.0033 'International Tables Vol C Tables 4.2.6.8 and 6.1.1.4'
O O 0.0106 0.0060 'International Tables Vol C Tables 4.2.6.8 and 6.1.1.4'

loop_
_geom_angle_atom_site_label_1
_geom_angle_atom_site_label_2
_geom_angle_atom_site_label_3
_geom_angle
C9 Fe1 C10 40.6(3)
C9 Fe1 C6 39.1(3)
C10 Fe1 C6 66.4(3)
C9 Fe1 C8 66.5(3)
C10 Fe1 C8 39.2(3)
C6 Fe1 C8 65.5(2)
C9 Fe1 C5 109.0(2)
C10 Fe1 C5 116.8(3)
C6 Fe1 C5 131.5(3)
C8 Fe1 C5 149.0(4)
C9 Fe1 C7 65.6(3)
C10 Fe1 C7 65.8(3)
C6 Fe1 C7 38.7(2)
C8 Fe1 C7 39.0(3)
C5 Fe1 C7 169.3(3)
C9 Fe1 C1 131.2(3)
C10 Fe1 C1 109.0(3)
C6 Fe1 C1 169.4(3)
C8 Fe1 C1 117.6(3)
C5 Fe1 C1 40.71(18)
C7 Fe1 C1 149.7(3)
C9 Fe1 C4 116.7(3)
C10 Fe1 C4 149.1(5)
C6 Fe1 C4 110.3(2)
C8 Fe1 C4 170.0(4)
C5 Fe1 C4 40.54(18)
C7 Fe1 C4 132.2(3)
C1 Fe1 C4 68.2(2)
C9 Fe1 C2 169.5(4)
C10 Fe1 C2 130.9(4)
C6 Fe1 C2 150.2(3)
C8 Fe1 C2 110.7(3)
C5 Fe1 C2 67.9(2)
C7 Fe1 C2 119.1(3)
C1 Fe1 C2 40.0(2)
C4 Fe1 C2 67.9(2)
C9 Fe1 C3 149.0(4)
C10 Fe1 C3 169.5(5)
C6 Fe1 C3 118.6(3)
C8 Fe1 C3 132.4(4)
C5 Fe1 C3 67.80(19)
C7 Fe1 C3 111.6(2)
C1 Fe1 C3 67.7(2)
C4 Fe1 C3 40.3(2)
C2 Fe1 C3 40.3(2)
C11 O2 H2A 109.5
C2 C1 C5 108.2(5)
C2 C1 Fe1 70.7(3)
C5 C1 Fe1 69.5(3)
C2 C1 H1 125.9
C5 C1 H1 125.9
Fe1 C1 H1 125.9
C1 C2 C3 108.1(5)
C1 C2 Fe1 69.2(3)
C3 C2 Fe1 70.1(3)
C1 C2 H2 126.0
C3 C2 H2 126.0
Fe1 C2 H2 126.0
C4 C3 C2 107.8(5)
C4 C3 Fe1 69.0(3)
C2 C3 Fe1 69.6(3)
C4 C3 H3 126.1
C2 C3 H3 126.1
Fe1 C3 H3 126.1
C5 C4 C3 107.9(5)
C5 C4 Fe1 69.5(2)
C3 C4 Fe1 70.7(3)
C5 C4 H4 126.0
C3 C4 H4 126.0
Fe1 C4 H4 126.0
C4 C5 C1 107.9(4)
C4 C5 C11 129.6(5)
C1 C5 C11 122.4(5)
C4 C5 Fe1 70.0(2)
C1 C5 Fe1 69.8(3)
C11 C5 Fe1 124.2(3)
C7 C6 C9 108.7(6)
C7 C6 Fe1 71.3(3)
C9 C6 Fe1 69.4(4)
C7 C6 H6 125.7
C9 C6 H6 125.7
Fe1 C6 H6 125.7
C6 C7 C8 108.5(7)
C6 C7 Fe1 70.1(3)
C8 C7 Fe1 70.2(4)
C6 C7 H7 125.7
C8 C7 H7 125.7
Fe1 C7 H7 125.7
C10 C8 C7 108.3(8)
C10 C8 Fe1 69.8(4)
C7 C8 Fe1 70.8(4)
C10 C8 H8 125.9
C7 C8 H8 125.9
Fe1 C8 H8 125.9
C6 C9 C10 107.7(7)
C6 C9 Fe1 71.5(4)
C10 C9 Fe1 70.4(4)
C6 C9 H9 126.1
C10 C9 H9 126.1
Fe1 C9 H9 126.1
C8 C10 C9 106.8(7)
C8 C10 Fe1 71.0(4)
C9 C10 Fe1 69.0(4)
C8 C10 H10 126.6
C9 C10 H10 126.6
Fe1 C10 H10 126.6
O1 C11 O2 125.0(6)
O1 C11 C5 122.8(6)
O2 C11 C5 112.2(5)
C12 N1 C14 108.0(4)
C12 N1 C13 108.8(4)
C14 N1 C13 107.1(4)
C12 N2 C17 108.2(4)
C12 N2 C16 107.7(5)
C17 N2 C16 107.6(4)
C15 N3 C17 107.6(4)
C15 N3 C14 107.9(5)
C17 N3 C14 107.3(4)
C13 N4 C15 108.1(4)
C13 N4 C16 108.0(4)
C15 N4 C16 107.9(4)
N2 C12 N1 112.7(4)
N2 C12 H12A 109.1
N1 C12 H12A 109.1
N2 C12 H12B 109.1
N1 C12 H12B 109.1
H12A C12 H12B 107.8
N4 C13 N1 112.5(4)
N4 C13 H13A 109.1
N1 C13 H13A 109.1
N4 C13 H13B 109.1
N1 C13 H13B 109.1
H13A C13 H13B 107.8
N1 C14 N3 111.7(4)
N1 C14 H14A 109.3
N3 C14 H14A 109.3
N1 C14 H14B 109.3
N3 C14 H14B 109.3
H14A C14 H14B 107.9
N4 C15 N3 112.9(4)
N4 C15 H15A 109.0
N3 C15 H15A 109.0
N4 C15 H15B 109.0
N3 C15 H15B 109.0
H15A C15 H15B 107.8
N4 C16 N2 112.8(4)
N4 C16 H16A 109.0
N2 C16 H16A 109.0
N4 C16 H16B 109.0
N2 C16 H16B 109.0
H16A C16 H16B 107.8
N2 C17 N3 113.1(4)
N2 C17 H17A 109.0
N3 C17 H17A 109.0
N2 C17 H17B 109.0
N3 C17 H17B 109.0
H17A C17 H17B 107.8

loop_
_geom_bond_atom_site_label_1
_geom_bond_atom_site_label_2
_geom_bond_distance
Fe1 C9 1.991(6)
Fe1 C10 2.009(6)
Fe1 C6 2.016(5)
Fe1 C8 2.025(6)
Fe1 C5 2.028(4)
Fe1 C7 2.031(5)
Fe1 C1 2.032(5)
Fe1 C4 2.036(5)
Fe1 C2 2.052(5)
Fe1 C3 2.058(5)
O1 C11 1.198(6)
O2 C11 1.285(6)
O2 H2A 0.8200
C1 C2 1.398(7)
C1 C5 1.412(6)
C1 H1 0.9800
C2 C3 1.416(8)
C2 H2 0.9800
C3 C4 1.411(7)
C3 H3 0.9800
C4 C5 1.408(6)
C4 H4 0.9800
C5 C11 1.491(7)
C6 C7 1.340(8)
C6 C9 1.343(9)
C6 H6 0.9800
C7 C8 1.354(10)
C7 H7 0.9800
C8 C10 1.354(11)
C8 H8 0.9800
C9 C10 1.387(12)
C9 H9 0.9800
C10 H10 0.9800
N1 C12 1.460(6)
N1 C14 1.463(6)
N1 C13 1.471(6)
N2 C12 1.434(7)
N2 C17 1.452(6)
N2 C16 1.463(7)
N3 C15 1.457(6)
N3 C17 1.461(6)
N3 C14 1.473(7)
N4 C13 1.434(6)
N4 C15 1.450(6)
N4 C16 1.458(7)
C12 H12A 0.9700
C12 H12B 0.9700
C13 H13A 0.9700
C13 H13B 0.9700
C14 H14A 0.9700
C14 H14B 0.9700
C15 H15A 0.9700
C15 H15B 0.9700
C16 H16A 0.9700
C16 H16B 0.9700
C17 H17A 0.9700
C17 H17B 0.9700

loop_
_geom_hbond_atom_site_label_D
_geom_hbond_atom_site_label_H
_geom_hbond_atom_site_label_A
_geom_hbond_distance_DH
_geom_hbond_distance_HA
_geom_hbond_distance_DA
_geom_hbond_angle_DHA
_geom_hbond_site_symmetry_A
O2 H2A N1 0.82 1.86 2.675(6) 171.9 1_545

loop_
_geom_torsion_atom_site_label_1
_geom_torsion_atom_site_label_2
_geom_torsion_atom_site_label_3
_geom_torsion_atom_site_label_4
_geom_torsion
C9 Fe1 C1 C2 171.7(5)
C10 Fe1 C1 C2 131.7(6)
C6 Fe1 C1 C2 -165.4(11)
C8 Fe1 C1 C2 89.8(5)
C5 Fe1 C1 C2 -119.0(5)
C7 Fe1 C1 C2 57.4(6)
C4 Fe1 C1 C2 -81.2(4)
C3 Fe1 C1 C2 -37.6(3)
C9 Fe1 C1 C5 -69.3(5)
C10 Fe1 C1 C5 -109.3(6)
C6 Fe1 C1 C5 -46.4(13)
C8 Fe1 C1 C5 -151.2(5)
C7 Fe1 C1 C5 176.4(5)
C4 Fe1 C1 C5 37.8(3)
C2 Fe1 C1 C5 119.0(5)
C3 Fe1 C1 C5 81.4(3)
C5 C1 C2 C3 0.0(6)
Fe1 C1 C2 C3 59.6(4)
C5 C1 C2 Fe1 -59.6(3)
C9 Fe1 C2 C1 -36.5(15)
C10 Fe1 C2 C1 -68.9(6)
C6 Fe1 C2 C1 174.6(4)
C8 Fe1 C2 C1 -108.7(5)
C5 Fe1 C2 C1 38.0(3)
C7 Fe1 C2 C1 -150.9(4)
C4 Fe1 C2 C1 81.9(3)
C3 Fe1 C2 C1 119.3(5)
C9 Fe1 C2 C3 -155.8(13)
C10 Fe1 C2 C3 171.7(5)
C6 Fe1 C2 C3 55.3(6)
C8 Fe1 C2 C3 132.0(5)
C5 Fe1 C2 C3 -81.3(3)
C7 Fe1 C2 C3 89.7(4)
C1 Fe1 C2 C3 -119.3(5)
C4 Fe1 C2 C3 -37.4(3)
C1 C2 C3 C4 -0.5(6)
Fe1 C2 C3 C4 58.6(3)
C1 C2 C3 Fe1 -59.0(4)
C9 Fe1 C3 C4 52.2(6)
C10 Fe1 C3 C4 -155.9(14)
C6 Fe1 C3 C4 88.3(4)
C8 Fe1 C3 C4 170.1(4)
C5 Fe1 C3 C4 -38.0(3)
C7 Fe1 C3 C4 130.5(4)
C1 Fe1 C3 C4 -82.2(3)
C2 Fe1 C3 C4 -119.5(5)
C9 Fe1 C3 C2 171.7(5)
C10 Fe1 C3 C2 -36.4(16)
C6 Fe1 C3 C2 -152.2(4)
C8 Fe1 C3 C2 -70.3(5)
C5 Fe1 C3 C2 81.5(3)
C7 Fe1 C3 C2 -110.0(4)
C1 Fe1 C3 C2 37.3(3)
C4 Fe1 C3 C2 119.5(5)
C2 C3 C4 C5 0.8(6)
Fe1 C3 C4 C5 59.7(3)
C2 C3 C4 Fe1 -59.0(4)
C9 Fe1 C4 C5 88.4(4)
C10 Fe1 C4 C5 53.0(6)
C6 Fe1 C4 C5 130.8(4)
C8 Fe1 C4 C5 -165.4(14)
C7 Fe1 C4 C5 168.8(3)
C1 Fe1 C4 C5 -37.9(3)
C2 Fe1 C4 C5 -81.3(3)
C3 Fe1 C4 C5 -118.6(4)
C9 Fe1 C4 C3 -152.9(4)
C10 Fe1 C4 C3 171.6(6)
C6 Fe1 C4 C3 -110.6(4)
C8 Fe1 C4 C3 -46.8(16)
C5 Fe1 C4 C3 118.6(4)
C7 Fe1 C4 C3 -72.6(5)
C1 Fe1 C4 C3 80.7(4)
C2 Fe1 C4 C3 37.4(3)
C3 C4 C5 C1 -0.8(5)
Fe1 C4 C5 C1 59.7(3)
C3 C4 C5 C11 -178.9(4)
Fe1 C4 C5 C11 -118.4(5)
C3 C4 C5 Fe1 -60.5(3)
C2 C1 C5 C4 0.5(5)
Fe1 C1 C5 C4 -59.9(3)
C2 C1 C5 C11 178.8(4)
Fe1 C1 C5 C11 118.4(4)
C2 C1 C5 Fe1 60.4(3)
C9 Fe1 C5 C4 -109.2(4)
C10 Fe1 C5 C4 -152.6(5)
C6 Fe1 C5 C4 -71.4(4)
C8 Fe1 C5 C4 175.1(6)
C7 Fe1 C5 C4 -51.1(13)
C1 Fe1 C5 C4 118.9(4)
C2 Fe1 C5 C4 81.5(3)
C3 Fe1 C5 C4 37.8(3)
C9 Fe1 C5 C1 131.9(5)
C10 Fe1 C5 C1 88.5(5)
C6 Fe1 C5 C1 169.7(4)
C8 Fe1 C5 C1 56.2(6)
C7 Fe1 C5 C1 -170.0(12)
C4 Fe1 C5 C1 -118.9(4)
C2 Fe1 C5 C1 -37.4(3)
C3 Fe1 C5 C1 -81.1(3)
C9 Fe1 C5 C11 15.8(6)
C10 Fe1 C5 C11 -27.7(7)
C6 Fe1 C5 C11 53.6(6)
C8 Fe1 C5 C11 -59.9(8)
C7 Fe1 C5 C11 73.8(14)
C1 Fe1 C5 C11 -116.2(6)
C4 Fe1 C5 C11 124.9(6)
C2 Fe1 C5 C11 -153.6(5)
C3 Fe1 C5 C11 162.8(5)
C9 Fe1 C6 C7 -119.2(6)
C10 Fe1 C6 C7 -80.2(5)
C8 Fe1 C6 C7 -37.1(5)
C5 Fe1 C6 C7 174.1(4)
C1 Fe1 C6 C7 -146.8(12)
C4 Fe1 C6 C7 133.1(4)
C2 Fe1 C6 C7 52.2(6)
C3 Fe1 C6 C7 89.5(5)
C10 Fe1 C6 C9 39.1(5)
C8 Fe1 C6 C9 82.2(5)
C5 Fe1 C6 C9 -66.6(6)
C7 Fe1 C6 C9 119.2(6)
C1 Fe1 C6 C9 -27.6(14)
C4 Fe1 C6 C9 -107.7(5)
C2 Fe1 C6 C9 171.4(5)
C3 Fe1 C6 C9 -151.3(5)
C9 C6 C7 C8 0.4(7)
Fe1 C6 C7 C8 59.9(4)
C9 C6 C7 Fe1 -59.6(4)
C9 Fe1 C7 C6 37.2(4)
C10 Fe1 C7 C6 81.9(6)
C8 Fe1 C7 C6 119.3(7)
C5 Fe1 C7 C6 -24.5(15)
C1 Fe1 C7 C6 168.4(5)
C4 Fe1 C7 C6 -67.6(5)
C2 Fe1 C7 C6 -153.3(4)
C3 Fe1 C7 C6 -109.2(5)
C9 Fe1 C7 C8 -82.1(5)
C10 Fe1 C7 C8 -37.4(5)
C6 Fe1 C7 C8 -119.3(7)
C5 Fe1 C7 C8 -143.8(13)
C1 Fe1 C7 C8 49.1(8)
C4 Fe1 C7 C8 173.1(5)
C2 Fe1 C7 C8 87.4(6)
C3 Fe1 C7 C8 131.5(6)
C6 C7 C8 C10 0.1(8)
Fe1 C7 C8 C10 59.9(5)
C6 C7 C8 Fe1 -59.8(4)
C9 Fe1 C8 C10 -39.0(5)
C6 Fe1 C8 C10 -82.1(6)
C5 Fe1 C8 C10 48.9(8)
C7 Fe1 C8 C10 -118.8(7)
C1 Fe1 C8 C10 86.6(6)
C4 Fe1 C8 C10 -149.7(14)
C2 Fe1 C8 C10 130.1(6)
C3 Fe1 C8 C10 170.7(5)
C9 Fe1 C8 C7 79.8(5)
C10 Fe1 C8 C7 118.8(7)
C6 Fe1 C8 C7 36.8(4)
C5 Fe1 C8 C7 167.7(4)
C1 Fe1 C8 C7 -154.5(4)
C4 Fe1 C8 C7 -30.8(18)
C2 Fe1 C8 C7 -111.1(5)
C3 Fe1 C8 C7 -70.5(6)
C7 C6 C9 C10 -0.7(7)
Fe1 C6 C9 C10 -61.4(5)
C7 C6 C9 Fe1 60.7(4)
C10 Fe1 C9 C6 -117.4(7)
C8 Fe1 C9 C6 -79.6(5)
C5 Fe1 C9 C6 133.3(4)
C7 Fe1 C9 C6 -36.8(4)
C1 Fe1 C9 C6 173.5(4)
C4 Fe1 C9 C6 89.9(5)
C2 Fe1 C9 C6 -155.9(12)
C3 Fe1 C9 C6 55.0(7)
C6 Fe1 C9 C10 117.4(7)
C8 Fe1 C9 C10 37.8(4)
C5 Fe1 C9 C10 -109.3(6)
C7 Fe1 C9 C10 80.6(5)
C1 Fe1 C9 C10 -69.1(6)
C4 Fe1 C9 C10 -152.7(5)
C2 Fe1 C9 C10 -38.5(16)
C3 Fe1 C9 C10 172.4(5)
C7 C8 C10 C9 -0.5(8)
Fe1 C8 C10 C9 60.0(5)
C7 C8 C10 Fe1 -60.6(5)
C6 C9 C10 C8 0.8(8)
Fe1 C9 C10 C8 -61.3(5)
C6 C9 C10 Fe1 62.1(5)
C9 Fe1 C10 C8 117.4(7)
C6 Fe1 C10 C8 79.7(5)
C5 Fe1 C10 C8 -154.3(5)
C7 Fe1 C10 C8 37.2(5)
C1 Fe1 C10 C8 -110.7(6)
C4 Fe1 C10 C8 170.2(5)
C2 Fe1 C10 C8 -71.2(6)
C3 Fe1 C10 C8 -40.7(16)
C6 Fe1 C10 C9 -37.7(4)
C8 Fe1 C10 C9 -117.4(7)
C5 Fe1 C10 C9 88.4(5)
C7 Fe1 C10 C9 -80.2(5)
C1 Fe1 C10 C9 132.0(5)
C4 Fe1 C10 C9 52.8(7)
C2 Fe1 C10 C9 171.4(4)
C3 Fe1 C10 C9 -158.1(13)
C4 C5 C11 O1 174.6(5)
C1 C5 C11 O1 -3.3(8)
Fe1 C5 C11 O1 83.1(6)
C4 C5 C11 O2 -5.8(7)
C1 C5 C11 O2 176.3(4)
Fe1 C5 C11 O2 -97.3(5)
C17 N2 C12 N1 -58.4(6)
C16 N2 C12 N1 57.7(6)
C14 N1 C12 N2 59.0(6)
C13 N1 C12 N2 -56.9(6)
C15 N4 C13 N1 59.4(6)
C16 N4 C13 N1 -57.1(6)
C12 N1 C13 N4 56.5(6)
C14 N1 C13 N4 -60.0(6)
C12 N1 C14 N3 -58.4(5)
C13 N1 C14 N3 58.6(6)
C15 N3 C14 N1 -57.9(6)
C17 N3 C14 N1 57.8(6)
C13 N4 C15 N3 -58.4(6)
C16 N4 C15 N3 58.3(6)
C17 N3 C15 N4 -58.0(6)
C14 N3 C15 N4 57.5(6)
C13 N4 C16 N2 58.7(6)
C15 N4 C16 N2 -57.9(6)
C12 N2 C16 N4 -58.8(6)
C17 N2 C16 N4 57.6(6)
C12 N2 C17 N3 58.4(6)
C16 N2 C17 N3 -57.7(6)
C15 N3 C17 N2 58.0(6)
C14 N3 C17 N2 -58.0(6)
